data_1558871
loop_
_publ_author_name
'Das, Jayabrata'
'Dolui, Pravas'
'Ali, Wajid'
'Biswas, Jyoti Prasad'
'Chandrashekar, Hediyala B.'
'Prakash, Gaurav'
'Maiti, Debabrata'

_publ_section_title
;
 A Direct Route to Six and Seven Membered Lactones via \g\g-C(sp3)-H
 Activation: A Simple Protocol to Build Molecular Complexity
;
_journal_name_full 'Chemical Science'
_journal_paper_doi 10.1039/D0SC03144E
_journal_year 2020
_chemical_formula_moiety 'C36 H66 O12 Pd3'
_chemical_formula_sum 'C36 H66 O12 Pd3'
_chemical_formula_weight 1010.57
_space_group_crystal_system triclinic
_space_group_IT_number 2
_space_group_name_Hall '-P 1'
_space_group_name_H-M_alt 'P -1'
_atom_sites_solution_hydrogens geom
_audit_creation_date 2020-02-19
_audit_creation_method
;
Olex2 1.2-alpha
(compiled 2018.07.26 svn.r3523 for OlexSys, GUI svn.r5532)
;
_audit_update_record
;
2020-02-19 deposited with the CCDC.	2020-08-19 downloaded from the CCDC.
;
_cell_angle_alpha 90.714(3)
_cell_angle_beta 97.035(3)
_cell_angle_gamma 107.564(4)
_cell_formula_units_Z 2
_cell_length_a 11.4234(4)
_cell_length_b 12.9659(5)
_cell_length_c 15.7183(6)
_cell_measurement_reflns_used 11476
_cell_measurement_temperature 150
_cell_measurement_theta_max 31.2680
_cell_measurement_theta_min 2.1640
_cell_volume 2199.86(15)
_computing_cell_refinement 'CrysAlisPro 1.171.39.46 (Rigaku OD, 2018)'
_computing_data_collection 'CrysAlisPro 1.171.39.46 (Rigaku OD, 2018)'
_computing_data_reduction 'CrysAlisPro 1.171.39.46 (Rigaku OD, 2018)'
_computing_molecular_graphics 'Olex2 (Dolomanov et al., 2009)'
_computing_publication_material 'Olex2 (Dolomanov et al., 2009)'
_computing_structure_refinement 'ShelXL (Sheldrick, 2015)'
_diffrn_ambient_temperature 150
_diffrn_detector 'CCD plate'
_diffrn_measured_fraction_theta_full 0.996
_diffrn_measured_fraction_theta_max 0.996
_diffrn_measurement_details
;
List of Runs (angles in degrees, time in seconds):

  # Type    Start    End  Width  t~exp~   \w     \q     \k     \f   Frames
#--------------------------------------------------------------------------
  1  \w   -110.00  19.00   1.00    8.00    --  -20.00 -72.00-108.00  129
  2  \w    -87.00  19.00   1.00    8.00    --  -20.00 -72.00 108.00  106
  3  \w    -53.00  15.00   1.00    8.00    --  -20.00  72.00  36.00   68
  4  \w    -32.00 -14.00   1.00    8.00    --  -20.00   0.00  36.00   18
;
_diffrn_measurement_device 'abstract diffractometer'
_diffrn_measurement_device_type 'dtrek-CrysAlisPro-abstract goniometer imported rigaku-d*trek images'
_diffrn_measurement_method '\w scans'
_diffrn_orient_matrix_type 'CrysAlisPro convention (1999,Acta A55,543-557)'
_diffrn_orient_matrix_UB_11 0.0185285000
_diffrn_orient_matrix_UB_12 -0.0049523000
_diffrn_orient_matrix_UB_13 0.0441152000
_diffrn_orient_matrix_UB_21 -0.0595681000
_diffrn_orient_matrix_UB_22 -0.0362537000
_diffrn_orient_matrix_UB_23 0.0033464000
_diffrn_orient_matrix_UB_31 0.0206316000
_diffrn_orient_matrix_UB_32 -0.0443011000
_diffrn_orient_matrix_UB_33 -0.0107543000
_diffrn_radiation_monochromator graphite
_diffrn_radiation_probe x-ray
_diffrn_radiation_type MoK\a
_diffrn_radiation_wavelength 0.71073
_diffrn_reflns_av_R_equivalents 0.0431
_diffrn_reflns_av_unetI/netI 0.0582
_diffrn_reflns_Laue_measured_fraction_full 0.996
_diffrn_reflns_Laue_measured_fraction_max 0.996
_diffrn_reflns_limit_h_max 12
_diffrn_reflns_limit_h_min -13
_diffrn_reflns_limit_k_max 15
_diffrn_reflns_limit_k_min -15
_diffrn_reflns_limit_l_max 18
_diffrn_reflns_limit_l_min -14
_diffrn_reflns_number 13411
_diffrn_reflns_point_group_measured_fraction_full 0.996
_diffrn_reflns_point_group_measured_fraction_max 0.996
_diffrn_reflns_theta_full 25.000
_diffrn_reflns_theta_max 25.000
_diffrn_reflns_theta_min 2.051
_diffrn_source 'fine-focus sealed X-ray tube'
_diffrn_source_type 'Enhance (Mo) X-ray Source'
_exptl_absorpt_coefficient_mu 1.266
_exptl_absorpt_correction_T_max 1.00000
_exptl_absorpt_correction_T_min 0.85490
_exptl_absorpt_correction_type multi-scan
_exptl_absorpt_process_details
;
CrysAlisPro 1.171.39.46 (Rigaku Oxford Diffraction, 2018)
Empirical absorption correction using spherical harmonics,
 implemented in SCALE3 ABSPACK scaling algorithm.
;
_exptl_crystal_colour 'metallic light yellow'
_exptl_crystal_colour_lustre metallic
_exptl_crystal_colour_modifier light
_exptl_crystal_colour_primary yellow
_exptl_crystal_density_diffrn 1.525
_exptl_crystal_description block
_exptl_crystal_F_000 1032
_exptl_crystal_size_max 0.091
_exptl_crystal_size_mid 0.09
_exptl_crystal_size_min 0.082
_refine_diff_density_max 0.511
_refine_diff_density_min -0.823
_refine_diff_density_rms 0.159
_refine_ls_extinction_method none
_refine_ls_goodness_of_fit_ref 1.036
_refine_ls_hydrogen_treatment constr
_refine_ls_matrix_type full
_refine_ls_number_parameters 478
_refine_ls_number_reflns 7723
_refine_ls_number_restraints 0
_refine_ls_restrained_S_all 1.036
_refine_ls_R_factor_all 0.0437
_refine_ls_R_factor_gt 0.0321
_refine_ls_shift/su_max 0.001
_refine_ls_shift/su_mean 0.000
_refine_ls_structure_factor_coef Fsqd
_refine_ls_weighting_details 'w=1/[\s^2^(Fo^2^)+(0.0269P)^2^+1.4539P] where P=(Fo^2^+2Fc^2^)/3'
_refine_ls_weighting_scheme calc
_refine_ls_wR_factor_gt 0.0670
_refine_ls_wR_factor_ref 0.0736
_reflns_Friedel_coverage 0.000
_reflns_number_gt 6699
_reflns_number_total 7723
_reflns_threshold_expression 'I > 2\s(I)'
_cod_data_source_file d0sc03144e2.cif
_cod_data_source_block dm-aj-2-22_mo
_cod_depositor_comments
;

2022-06-21
Z value and formula fixed to values more according to usual
chemical conventions.                 miguel
;
_cod_original_formula_sum 'C8 H14.67 O2.67 Pd0.67'
_cod_original_formula_weight 224.46
_cod_original_formula_moiety '0.22(C36 H66 O12 Pd3)'
_cod_original_formula_units_Z 9
_cod_original_cell_volume 2199.87(15)
_cod_database_code 1558871
_shelx_shelxl_version_number 2018/3
_shelx_space_group_comment
;
The symmetry employed for this shelxl refinement is uniquely defined
by the following loop, which should always be used as a source of
symmetry information in preference to the above space-group names.
They are only intended as comments.
;
_shelx_estimated_absorpt_t_max 0.903
_shelx_estimated_absorpt_t_min 0.893
_reflns_odcompleteness_completeness 86.74
_reflns_odcompleteness_iscentric 1
_reflns_odcompleteness_theta 31.02
_olex2_refinement_description
;
1. Fixed Uiso
 At 1.2 times of:
  All C(H,H) groups
 At 1.5 times of:
  All C(H,H,H) groups
2.a Secondary CH2 refined with riding coordinates:
 C00I(H00A,H00B), C00M(H00F,H00G), C00R(H00K,H00L), C00T(H00P,H00Q), C00X(H00Z,
 HA), C01A(H01V,H01W)
2.b Idealised Me refined as rotating group:
 C00L(H00C,H00D,H00E), C00Q(H00H,H00I,H00J), C00S(H00M,H00N,H00O), C00U(H00R,
 H00S,H00T), C00V(H00U,H00V,H00W), C00W(H00X,H00Y,H), C00Z(H00,HB,HC),
 C012(H01A,H01B,H01C), C013(H01D,H01E,H01F), C014(H01G,H01H,H01I), C015(H01J,
 H01K,H01L), C017(H01M,H01N,H01O), C018(H01P,H01Q,H01R), C019(H01S,H01T,H01U),
 C01C(H01X,H01Y,HD), C01D(H01Z,HE,HF), C01E(H01,HG,HH), C01F(H0AA,HI,HJ)
;
_olex2_submission_special_instructions 'No special instructions were received'
_oxdiff_exptl_absorpt_empirical_details
;
Empirical correction (ABSPACK) includes:
- Absorption correction using spherical harmonics
- Frame scaling
- Detector area scaling
;
_oxdiff_exptl_absorpt_empirical_full_max 1.204
_oxdiff_exptl_absorpt_empirical_full_min 0.870

loop_
_space_group_symop_operation_xyz
'x, y, z'
'-x, -y, -z'

loop_
_atom_site_label
_atom_site_type_symbol
_atom_site_fract_x
_atom_site_fract_y
_atom_site_fract_z
_atom_site_U_iso_or_equiv
_atom_site_adp_type
_atom_site_occupancy
_atom_site_site_symmetry_order
_atom_site_calc_flag
_atom_site_refinement_flags_posn
_atom_site_refinement_flags_adp
_atom_site_refinement_flags_occupancy
_atom_site_disorder_assembly
_atom_site_disorder_group
Pd2 Pd 0.22708(2) 0.45561(2) 0.85884(2) 0.01746(8) Uani 1 1 d . . . . .
Pd1 Pd 0.07089(2) 0.48577(2) 0.68624(2) 0.01762(8) Uani 1 1 d . . . . .
Pd Pd 0.36122(2) 0.55342(2) 0.70239(2) 0.01852(8) Uani 1 1 d . . . . .
O004 O 0.1072(2) 0.52202(18) 0.90187(15) 0.0211(5) Uani 1 1 d . . . . .
O005 O 0.3004(2) 0.51981(18) 0.57704(15) 0.0235(6) Uani 1 1 d . . . . .
O006 O 0.1013(2) 0.42401(19) 0.57687(16) 0.0257(6) Uani 1 1 d . . . . .
O007 O 0.3958(2) 0.41129(19) 0.70690(16) 0.0254(6) Uani 1 1 d . . . . .
O008 O -0.0166(2) 0.33289(18) 0.70897(16) 0.0243(6) Uani 1 1 d . . . . .
O009 O 0.3475(2) 0.37410(18) 0.84062(16) 0.0240(6) Uani 1 1 d . . . . .
O00A O -0.0020(2) 0.54421(19) 0.77784(15) 0.0232(6) Uani 1 1 d . . . . .
O00B O 0.3347(2) 0.69833(18) 0.69455(16) 0.0239(6) Uani 1 1 d . . . . .
O00C O 0.4811(2) 0.61266(18) 0.80902(15) 0.0236(6) Uani 1 1 d . . . . .
O00D O 0.0969(2) 0.31241(17) 0.83164(15) 0.0222(6) Uani 1 1 d . . . . .
O00F O 0.1284(2) 0.63989(18) 0.65021(16) 0.0233(6) Uani 1 1 d . . . . .
C00G C 0.5755(3) 0.8328(3) 0.9183(2) 0.0270(9) Uani 1 1 d . . . . .
C00H C 0.1967(3) 0.4605(3) 0.5410(2) 0.0220(8) Uani 1 1 d . . . . .
C00I C -0.0423(3) 0.6142(3) 0.9060(2) 0.0209(8) Uani 1 1 d . . . . .
H00A H -0.069280 0.574243 0.957006 0.025 Uiso 1 1 calc R . . . .
H00B H -0.117221 0.616911 0.868338 0.025 Uiso 1 1 calc R . . . .
C00J C 0.0389(3) 0.7308(3) 0.9350(2) 0.0214(8) Uani 1 1 d . . . . .
C00K C 0.2438(3) 0.3414(3) 0.4249(2) 0.0239(8) Uani 1 1 d . . . . .
C00L C 0.6234(4) 0.8550(3) 0.8312(3) 0.0405(11) Uani 1 1 d . . . . .
H00C H 0.701420 0.837814 0.832415 0.061 Uiso 1 1 calc GR . . . .
H00D H 0.637333 0.931567 0.819656 0.061 Uiso 1 1 calc GR . . . .
H00E H 0.561984 0.809799 0.785989 0.061 Uiso 1 1 calc GR . . . .
C00M C -0.0591(3) 0.1602(3) 0.7656(2) 0.0232(8) Uani 1 1 d . . . . .
H00F H -0.134628 0.146712 0.723375 0.028 Uiso 1 1 calc R . . . .
H00G H -0.085559 0.140478 0.822396 0.028 Uiso 1 1 calc R . . . .
C00N C 0.0172(3) 0.0871(3) 0.7400(2) 0.0247(8) Uani 1 1 d . . . . .
C00O C 0.0265(3) 0.5544(2) 0.8585(2) 0.0185(8) Uani 1 1 d . . . . .
C00P C 0.2836(4) 0.8560(3) 0.5549(3) 0.0301(9) Uani 1 1 d . . . . .
C00Q C 0.1051(4) 0.7871(3) 0.8620(2) 0.0287(9) Uani 1 1 d . . . . .
H00H H 0.159692 0.747436 0.844609 0.043 Uiso 1 1 calc GR . . . .
H00I H 0.154510 0.861370 0.881454 0.043 Uiso 1 1 calc GR . . . .
H00J H 0.043813 0.788866 0.813123 0.043 Uiso 1 1 calc GR . . . .
C00R C 0.1877(4) 0.4317(3) 0.4464(2) 0.0271(9) Uani 1 1 d . . . . .
H00K H 0.229985 0.497747 0.417932 0.033 Uiso 1 1 calc R . . . .
H00L H 0.099255 0.408710 0.421687 0.033 Uiso 1 1 calc R . . . .
C00S C 0.1340(3) 0.7296(3) 1.0125(2) 0.0279(9) Uani 1 1 d . . . . .
H00M H 0.090868 0.693340 1.059195 0.042 Uiso 1 1 calc GR . . . .
H00N H 0.182142 0.804225 1.031757 0.042 Uiso 1 1 calc GR . . . .
H00O H 0.189773 0.690628 0.996040 0.042 Uiso 1 1 calc GR . . . .
C00T C 0.2360(4) 0.8249(3) 0.6417(2) 0.0252(8) Uani 1 1 d . . . . .
H00P H 0.290303 0.876666 0.687416 0.030 Uiso 1 1 calc R . . . .
H00Q H 0.151634 0.831482 0.639445 0.030 Uiso 1 1 calc R . . . .
C00U C 0.2650(4) 0.9656(3) 0.5341(3) 0.0447(12) Uani 1 1 d . . . . .
H00R H 0.176748 0.959044 0.529954 0.067 Uiso 1 1 calc GR . . . .
H00S H 0.294817 0.987805 0.479234 0.067 Uiso 1 1 calc GR . . . .
H00T H 0.311582 1.019899 0.579619 0.067 Uiso 1 1 calc GR . . . .
C00V C 0.1175(4) 0.0835(3) 0.8135(3) 0.0370(10) Uani 1 1 d . . . . .
H00U H 0.172934 0.156992 0.828930 0.055 Uiso 1 1 calc GR . . . .
H00V H 0.165362 0.037946 0.795062 0.055 Uiso 1 1 calc GR . . . .
H00W H 0.078307 0.053143 0.863527 0.055 Uiso 1 1 calc GR . . . .
C00W C 0.0769(4) 0.1283(3) 0.6611(3) 0.0393(11) Uani 1 1 d . . . . .
H00X H 0.012842 0.131554 0.614537 0.059 Uiso 1 1 calc GR . . . .
H00Y H 0.120776 0.079141 0.643072 0.059 Uiso 1 1 calc GR . . . .
H H 0.135767 0.200864 0.674507 0.059 Uiso 1 1 calc GR . . . .
C00X C 0.5595(3) 0.7133(3) 0.9412(2) 0.0285(9) Uani 1 1 d . . . . .
H00Z H 0.638791 0.698050 0.938405 0.034 Uiso 1 1 calc R . . . .
HA H 0.540856 0.704658 1.001066 0.034 Uiso 1 1 calc R . . . .
C00Y C 0.4582(3) 0.6309(3) 0.8830(2) 0.0227(8) Uani 1 1 d . . . . .
C00Z C 0.1812(5) 0.2391(3) 0.4681(3) 0.0567(14) Uani 1 1 d . . . . .
H00 H 0.200136 0.251967 0.530594 0.085 Uiso 1 1 calc GR . . . .
HB H 0.211618 0.180215 0.450286 0.085 Uiso 1 1 calc GR . . . .
HC H 0.091373 0.218921 0.451466 0.085 Uiso 1 1 calc GR . . . .
C010 C 0.3913(3) 0.3578(3) 0.7739(3) 0.0236(8) Uani 1 1 d . . . . .
C011 C 0.0124(3) 0.2787(3) 0.7695(2) 0.0204(8) Uani 1 1 d . . . . .
C012 C 0.6704(4) 0.9059(3) 0.9880(3) 0.0415(11) Uani 1 1 d . . . . .
H01A H 0.749182 0.889969 0.989919 0.062 Uiso 1 1 calc GR . . . .
H01B H 0.639896 0.892769 1.043746 0.062 Uiso 1 1 calc GR . . . .
H01C H 0.682775 0.981927 0.975053 0.062 Uiso 1 1 calc GR . . . .
C013 C 0.4523(4) 0.8560(3) 0.9162(3) 0.0467(12) Uani 1 1 d . . . . .
H01D H 0.464396 0.932856 0.906463 0.070 Uiso 1 1 calc GR . . . .
H01E H 0.420486 0.838677 0.971101 0.070 Uiso 1 1 calc GR . . . .
H01F H 0.392837 0.811582 0.869664 0.070 Uiso 1 1 calc GR . . . .
C014 C 0.2083(5) 0.7716(3) 0.4837(3) 0.0458(12) Uani 1 1 d . . . . .
H01G H 0.225116 0.702672 0.493725 0.069 Uiso 1 1 calc GR . . . .
H01H H 0.231882 0.796895 0.427961 0.069 Uiso 1 1 calc GR . . . .
H01I H 0.119753 0.761340 0.484056 0.069 Uiso 1 1 calc GR . . . .
C015 C -0.0474(4) 0.7921(3) 0.9615(3) 0.0355(10) Uani 1 1 d . . . . .
H01J H -0.107470 0.794543 0.912016 0.053 Uiso 1 1 calc GR . . . .
H01K H 0.001416 0.866046 0.982029 0.053 Uiso 1 1 calc GR . . . .
H01L H -0.091527 0.754867 1.007540 0.053 Uiso 1 1 calc GR . . . .
C016 C 0.5825(4) 0.2934(3) 0.7706(3) 0.0325(9) Uani 1 1 d . . . . .
C017 C -0.0718(4) -0.0273(3) 0.7207(3) 0.0396(11) Uani 1 1 d . . . . .
H01M H -0.108572 -0.053916 0.772494 0.059 Uiso 1 1 calc GR . . . .
H01N H -0.026493 -0.075203 0.702657 0.059 Uiso 1 1 calc GR . . . .
H01O H -0.137536 -0.026257 0.674713 0.059 Uiso 1 1 calc GR . . . .
C018 C 0.3829(4) 0.3765(4) 0.4522(3) 0.0541(14) Uani 1 1 d . . . . .
H01P H 0.421656 0.443625 0.425049 0.081 Uiso 1 1 calc GR . . . .
H01Q H 0.416529 0.319642 0.434517 0.081 Uiso 1 1 calc GR . . . .
H01R H 0.400102 0.388737 0.514788 0.081 Uiso 1 1 calc GR . . . .
C019 C 0.2199(4) 0.3217(3) 0.3269(2) 0.0388(11) Uani 1 1 d . . . . .
H01S H 0.130480 0.296008 0.308124 0.058 Uiso 1 1 calc GR . . . .
H01T H 0.257331 0.266959 0.310152 0.058 Uiso 1 1 calc GR . . . .
H01U H 0.256758 0.389444 0.299812 0.058 Uiso 1 1 calc GR . . . .
C01A C 0.4434(3) 0.2634(3) 0.7734(3) 0.0284(9) Uani 1 1 d . . . . .
H01V H 0.400339 0.214087 0.723013 0.034 Uiso 1 1 calc R . . . .
H01W H 0.424106 0.222760 0.825442 0.034 Uiso 1 1 calc R . . . .
C01B C 0.2324(3) 0.7111(3) 0.6647(2) 0.0219(8) Uani 1 1 d . . . . .
C01C C 0.6509(4) 0.3831(3) 0.8403(3) 0.0524(14) Uani 1 1 d . . . . .
H01X H 0.627144 0.448510 0.827892 0.079 Uiso 1 1 calc GR . . . .
H01Y H 0.740488 0.399346 0.840846 0.079 Uiso 1 1 calc GR . . . .
HD H 0.628416 0.358557 0.896495 0.079 Uiso 1 1 calc GR . . . .
C01D C 0.6209(4) 0.1925(3) 0.7916(3) 0.0505(13) Uani 1 1 d . . . . .
H01Z H 0.599410 0.169346 0.848281 0.076 Uiso 1 1 calc GR . . . .
HE H 0.710490 0.209180 0.791673 0.076 Uiso 1 1 calc GR . . . .
HF H 0.577371 0.134196 0.748211 0.076 Uiso 1 1 calc GR . . . .
C01E C 0.4205(4) 0.8660(4) 0.5590(4) 0.0567(14) Uani 1 1 d . . . . .
H01 H 0.467991 0.917620 0.606132 0.085 Uiso 1 1 calc GR . . . .
HG H 0.449522 0.891756 0.504688 0.085 Uiso 1 1 calc GR . . . .
HH H 0.432156 0.795050 0.568909 0.085 Uiso 1 1 calc GR . . . .
C01F C 0.6174(5) 0.3305(4) 0.6831(3) 0.0623(15) Uani 1 1 d . . . . .
H0AA H 0.571778 0.273883 0.638877 0.093 Uiso 1 1 calc GR . . . .
HI H 0.706602 0.344248 0.683070 0.093 Uiso 1 1 calc GR . . . .
HJ H 0.596253 0.397113 0.670950 0.093 Uiso 1 1 calc GR . . . .
O1 O 0.3583(2) 0.58793(19) 0.91316(16) 0.0274(6) Uani 1 1 d . . . . .

loop_
_atom_site_aniso_label
_atom_site_aniso_U_11
_atom_site_aniso_U_22
_atom_site_aniso_U_33
_atom_site_aniso_U_23
_atom_site_aniso_U_13
_atom_site_aniso_U_12
Pd2 0.01798(15) 0.01621(14) 0.01923(15) 0.00037(11) 0.00260(11) 0.00673(11)
Pd1 0.01975(15) 0.01732(14) 0.01676(15) 0.00059(11) 0.00303(11) 0.00688(11)
Pd 0.02000(15) 0.01860(14) 0.01767(15) 0.00000(11) 0.00088(11) 0.00761(11)
O004 0.0243(14) 0.0236(13) 0.0197(13) 0.0027(11) 0.0063(11) 0.0121(11)
O005 0.0244(14) 0.0273(13) 0.0185(13) -0.0013(11) 0.0030(11) 0.0076(11)
O006 0.0254(14) 0.0279(13) 0.0220(14) -0.0074(11) 0.0039(11) 0.0057(11)
O007 0.0291(15) 0.0256(13) 0.0243(14) 0.0011(12) 0.0058(11) 0.0118(11)
O008 0.0270(14) 0.0186(12) 0.0254(14) 0.0009(11) -0.0013(11) 0.0057(11)
O009 0.0242(14) 0.0240(13) 0.0283(15) 0.0074(11) 0.0059(12) 0.0126(11)
O00A 0.0242(14) 0.0300(13) 0.0202(14) 0.0006(11) 0.0036(11) 0.0151(11)
O00B 0.0256(14) 0.0177(12) 0.0259(14) -0.0005(11) -0.0035(11) 0.0057(11)
O00C 0.0215(13) 0.0267(13) 0.0211(14) 0.0007(11) -0.0008(11) 0.0067(11)
O00D 0.0241(14) 0.0165(12) 0.0248(14) 0.0020(11) 0.0009(11) 0.0052(10)
O00F 0.0251(14) 0.0203(12) 0.0259(14) 0.0049(11) 0.0032(11) 0.0087(11)
C00G 0.0186(19) 0.027(2) 0.033(2) -0.0057(17) 0.0020(17) 0.0042(16)
C00H 0.028(2) 0.0216(18) 0.0193(19) 0.0012(16) 0.0022(17) 0.0123(16)
C00I 0.0189(18) 0.0265(19) 0.0211(19) 0.0021(16) 0.0062(15) 0.0111(15)
C00J 0.025(2) 0.0211(18) 0.0206(19) -0.0013(15) 0.0041(16) 0.0104(15)
C00K 0.026(2) 0.0255(19) 0.020(2) -0.0015(16) 0.0044(16) 0.0073(16)
C00L 0.045(3) 0.030(2) 0.039(3) 0.003(2) 0.007(2) 0.000(2)
C00M 0.024(2) 0.0185(17) 0.027(2) 0.0020(16) 0.0068(16) 0.0054(15)
C00N 0.031(2) 0.0167(17) 0.027(2) -0.0005(16) 0.0067(17) 0.0063(16)
C00O 0.0158(18) 0.0119(16) 0.025(2) 0.0001(15) 0.0031(15) -0.0010(14)
C00P 0.033(2) 0.027(2) 0.036(2) 0.0128(18) 0.0125(19) 0.0135(17)
C00Q 0.034(2) 0.0197(18) 0.033(2) 0.0034(17) 0.0088(18) 0.0074(17)
C00R 0.033(2) 0.032(2) 0.0179(19) 0.0010(16) 0.0017(17) 0.0124(17)
C00S 0.032(2) 0.029(2) 0.025(2) -0.0049(17) 0.0019(17) 0.0129(17)
C00T 0.033(2) 0.0185(18) 0.027(2) 0.0039(16) 0.0051(17) 0.0107(16)
C00U 0.052(3) 0.035(2) 0.056(3) 0.023(2) 0.019(2) 0.022(2)
C00V 0.037(2) 0.024(2) 0.049(3) 0.0015(19) -0.002(2) 0.0119(18)
C00W 0.052(3) 0.036(2) 0.039(3) 0.003(2) 0.023(2) 0.023(2)
C00X 0.023(2) 0.031(2) 0.025(2) -0.0020(17) -0.0015(17) 0.0014(17)
C00Y 0.025(2) 0.0218(18) 0.022(2) 0.0044(16) -0.0014(17) 0.0098(16)
C00Z 0.100(4) 0.030(2) 0.044(3) 0.004(2) 0.032(3) 0.015(3)
C010 0.0149(18) 0.0211(18) 0.033(2) -0.0031(17) 0.0008(16) 0.0030(15)
C011 0.0192(19) 0.0209(18) 0.024(2) -0.0020(16) 0.0065(16) 0.0091(15)
C012 0.035(2) 0.037(2) 0.045(3) -0.013(2) 0.001(2) 0.0014(19)
C013 0.027(2) 0.042(2) 0.073(3) -0.009(2) 0.007(2) 0.013(2)
C014 0.069(3) 0.044(3) 0.030(2) 0.008(2) 0.013(2) 0.024(2)
C015 0.037(2) 0.037(2) 0.040(3) -0.006(2) 0.008(2) 0.0221(19)
C016 0.025(2) 0.037(2) 0.043(3) 0.0098(19) 0.0115(19) 0.0184(18)
C017 0.043(3) 0.021(2) 0.052(3) -0.004(2) 0.001(2) 0.0081(19)
C018 0.031(3) 0.073(3) 0.063(3) -0.031(3) -0.005(2) 0.029(2)
C019 0.054(3) 0.040(2) 0.023(2) -0.0043(19) 0.014(2) 0.012(2)
C01A 0.025(2) 0.0255(19) 0.039(2) 0.0016(18) 0.0084(18) 0.0127(17)
C01B 0.030(2) 0.0241(19) 0.0147(18) -0.0001(15) 0.0037(16) 0.0122(17)
C01C 0.026(2) 0.047(3) 0.081(4) 0.006(3) -0.009(2) 0.013(2)
C01D 0.042(3) 0.053(3) 0.072(4) 0.009(3) 0.009(3) 0.036(2)
C01E 0.044(3) 0.061(3) 0.080(4) 0.039(3) 0.035(3) 0.027(2)
C01F 0.059(3) 0.086(4) 0.068(4) 0.032(3) 0.038(3) 0.049(3)
O1 0.0266(15) 0.0247(13) 0.0254(14) -0.0066(11) 0.0020(12) 0.0005(11)

loop_
_atom_type_symbol
_atom_type_description
_atom_type_scat_dispersion_real
_atom_type_scat_dispersion_imag
_atom_type_scat_source
C C 0.0033 0.0016 'International Tables Vol C Tables 4.2.6.8 and 6.1.1.4'
H H 0.0000 0.0000 'International Tables Vol C Tables 4.2.6.8 and 6.1.1.4'
O O 0.0106 0.0060 'International Tables Vol C Tables 4.2.6.8 and 6.1.1.4'
Pd Pd -0.9988 1.0072 'International Tables Vol C Tables 4.2.6.8 and 6.1.1.4'

loop_
_geom_angle_atom_site_label_1
_geom_angle_atom_site_label_2
_geom_angle_atom_site_label_3
_geom_angle
_geom_angle_site_symmetry_1
_geom_angle_site_symmetry_3
_geom_angle_publ_flag
Pd Pd2 Pd1 59.903(9) . . ?
O004 Pd2 Pd1 78.22(7) . . ?
O004 Pd2 Pd 119.29(7) . . ?
O004 Pd2 O009 167.45(10) . . ?
O004 Pd2 O00D 92.31(10) . . ?
O004 Pd2 O1 85.46(10) . . ?
O009 Pd2 Pd1 112.79(7) . . ?
O009 Pd2 Pd 72.74(7) . . ?
O00D Pd2 Pd1 75.18(7) . . ?
O00D Pd2 Pd 114.21(7) . . ?
O00D Pd2 O009 85.11(9) . . ?
O00D Pd2 O1 167.08(10) . . ?
O1 Pd2 Pd1 116.63(7) . . ?
O1 Pd2 Pd 77.72(8) . . ?
O1 Pd2 O009 94.31(10) . . ?
Pd Pd1 Pd2 59.730(9) . . ?
O006 Pd1 Pd2 118.18(7) . . ?
O006 Pd1 Pd 76.82(7) . . ?
O006 Pd1 O00F 93.54(10) . . ?
O008 Pd1 Pd2 78.67(7) . . ?
O008 Pd1 Pd 116.85(7) . . ?
O008 Pd1 O006 85.27(10) . . ?
O008 Pd1 O00A 92.61(10) . . ?
O008 Pd1 O00F 169.06(10) . . ?
O00A Pd1 Pd2 75.65(7) . . ?
O00A Pd1 Pd 116.99(7) . . ?
O00A Pd1 O006 165.09(10) . . ?
O00A Pd1 O00F 85.74(10) . . ?
O00F Pd1 Pd2 111.26(7) . . ?
O00F Pd1 Pd 73.28(7) . . ?
Pd2 Pd Pd1 60.366(9) . . ?
O005 Pd Pd2 128.07(7) . . ?
O005 Pd Pd1 74.13(7) . . ?
O005 Pd O00C 158.36(10) . . ?
O007 Pd Pd2 79.35(8) . . ?
O007 Pd Pd1 103.03(7) . . ?
O007 Pd O005 88.41(10) . . ?
O007 Pd O00C 92.02(10) . . ?
O00B Pd Pd2 103.49(8) . . ?
O00B Pd Pd1 79.56(7) . . ?
O00B Pd O005 90.72(9) . . ?
O00B Pd O007 176.91(11) . . ?
O00B Pd O00C 87.71(9) . . ?
O00C Pd Pd2 73.10(7) . . ?
O00C Pd Pd1 126.59(7) . . ?
C00O O004 Pd2 127.9(2) . . ?
C00H O005 Pd 129.3(2) . . ?
C00H O006 Pd1 125.0(2) . . ?
C010 O007 Pd 122.6(2) . . ?
C011 O008 Pd1 127.2(2) . . ?
C010 O009 Pd2 130.3(2) . . ?
C00O O00A Pd1 131.5(2) . . ?
C01B O00B Pd 123.1(2) . . ?
C00Y O00C Pd 128.6(2) . . ?
C011 O00D Pd2 131.7(2) . . ?
C01B O00F Pd1 130.9(2) . . ?
C00L C00G C00X 110.9(3) . . ?
C012 C00G C00L 109.0(3) . . ?
C012 C00G C00X 107.6(3) . . ?
C013 C00G C00L 109.9(4) . . ?
C013 C00G C00X 109.8(3) . . ?
C013 C00G C012 109.6(3) . . ?
O005 C00H C00R 116.6(3) . . ?
O006 C00H O005 125.7(3) . . ?
O006 C00H C00R 117.8(3) . . ?
C00O C00I C00J 111.8(3) . . ?
C00Q C00J C00I 110.9(3) . . ?
C00Q C00J C00S 109.8(3) . . ?
C00Q C00J C015 109.4(3) . . ?
C00S C00J C00I 110.4(3) . . ?
C015 C00J C00I 107.2(3) . . ?
C015 C00J C00S 108.9(3) . . ?
C00Z C00K C00R 109.7(3) . . ?
C00Z C00K C018 110.5(4) . . ?
C00Z C00K C019 110.4(3) . . ?
C018 C00K C00R 111.3(3) . . ?
C018 C00K C019 108.2(4) . . ?
C019 C00K C00R 106.7(3) . . ?
C011 C00M C00N 112.7(3) . . ?
C00V C00N C00M 111.3(3) . . ?
C00W C00N C00M 109.9(3) . . ?
C00W C00N C00V 109.6(3) . . ?
C00W C00N C017 110.0(3) . . ?
C017 C00N C00M 107.6(3) . . ?
C017 C00N C00V 108.3(3) . . ?
O004 C00O O00A 126.6(3) . . ?
O004 C00O C00I 117.6(3) . . ?
O00A C00O C00I 115.8(3) . . ?
C00U C00P C00T 107.5(3) . . ?
C00U C00P C014 108.7(3) . . ?
C014 C00P C00T 110.2(3) . . ?
C01E C00P C00T 111.5(3) . . ?
C01E C00P C00U 109.2(3) . . ?
C01E C00P C014 109.6(4) . . ?
C00H C00R C00K 115.3(3) . . ?
C01B C00T C00P 113.3(3) . . ?
C00Y C00X C00G 113.9(3) . . ?
O00C C00Y C00X 116.9(3) . . ?
O00C C00Y O1 126.3(3) . . ?
O1 C00Y C00X 116.8(3) . . ?
O007 C010 C01A 116.5(3) . . ?
O009 C010 O007 127.0(3) . . ?
O009 C010 C01A 116.4(3) . . ?
O008 C011 C00M 116.5(3) . . ?
O00D C011 O008 127.1(3) . . ?
O00D C011 C00M 116.4(3) . . ?
C01A C016 C01C 109.5(3) . . ?
C01A C016 C01D 107.1(3) . . ?
C01D C016 C01C 108.4(3) . . ?
C01F C016 C01A 112.3(4) . . ?
C01F C016 C01C 109.9(4) . . ?
C01F C016 C01D 109.6(4) . . ?
C010 C01A C016 115.5(3) . . ?
O00B C01B C00T 116.2(3) . . ?
O00F C01B O00B 127.6(3) . . ?
O00F C01B C00T 116.2(3) . . ?
C00Y O1 Pd2 123.4(2) . . ?

loop_
_geom_bond_atom_site_label_1
_geom_bond_atom_site_label_2
_geom_bond_distance
_geom_bond_site_symmetry_2
_geom_bond_publ_flag
Pd2 Pd1 3.1556(4) . ?
Pd2 Pd 3.1355(4) . ?
Pd2 O004 1.999(2) . ?
Pd2 O009 2.014(2) . ?
Pd2 O00D 2.000(2) . ?
Pd2 O1 2.004(2) . ?
Pd1 Pd 3.1410(4) . ?
Pd1 O006 1.999(2) . ?
Pd1 O008 1.991(2) . ?
Pd1 O00A 1.997(2) . ?
Pd1 O00F 2.018(2) . ?
Pd O005 2.004(2) . ?
Pd O007 1.998(2) . ?
Pd O00B 1.995(2) . ?
Pd O00C 2.011(2) . ?
O004 C00O 1.257(4) . ?
O005 C00H 1.261(4) . ?
O006 C00H 1.255(4) . ?
O007 C010 1.266(4) . ?
O008 C011 1.260(4) . ?
O009 C010 1.258(4) . ?
O00A C00O 1.264(4) . ?
O00B C01B 1.264(4) . ?
O00C C00Y 1.258(4) . ?
O00D C011 1.257(4) . ?
O00F C01B 1.258(4) . ?
C00G C00L 1.533(6) . ?
C00G C00X 1.556(5) . ?
C00G C012 1.529(5) . ?
C00G C013 1.523(5) . ?
C00H C00R 1.512(5) . ?
C00I C00J 1.544(5) . ?
C00I C00O 1.507(5) . ?
C00J C00Q 1.524(5) . ?
C00J C00S 1.532(5) . ?
C00J C015 1.531(5) . ?
C00K C00R 1.547(5) . ?
C00K C00Z 1.517(5) . ?
C00K C018 1.519(5) . ?
C00K C019 1.536(5) . ?
C00M C00N 1.547(5) . ?
C00M C011 1.504(5) . ?
C00N C00V 1.538(5) . ?
C00N C00W 1.514(6) . ?
C00N C017 1.526(5) . ?
C00P C00T 1.543(5) . ?
C00P C00U 1.531(5) . ?
C00P C014 1.535(5) . ?
C00P C01E 1.524(6) . ?
C00T C01B 1.513(5) . ?
C00X C00Y 1.512(5) . ?
C00Y O1 1.261(4) . ?
C010 C01A 1.514(5) . ?
C016 C01A 1.524(5) . ?
C016 C01C 1.540(6) . ?
C016 C01D 1.527(5) . ?
C016 C01F 1.523(6) . ?
